data_2205560
loop_
_publ_author_name
'De Borger, Roeland'
'Vande Velde, Christophe M.L.'
'Blockhuys, Frank'

_publ_section_title
;
 (<i>E</i>)-1-(4-Methylphenyl)-2-(4-nitrophenyl)ethene
;
_journal_issue 4
_journal_name_full 'Acta Crystallographica Section E'
_journal_page_first o819
_journal_page_last o821
_journal_paper_doi 10.1107/S1600536805005830
_journal_volume 61
_journal_year 2005
_chemical_formula_iupac 'C15 H13 N1 O2'
_chemical_formula_moiety 'C15 H13 N1 O2'
_chemical_formula_sum 'C15 H13 N O2'
_chemical_formula_weight 239.26
_space_group_IT_number 2
_symmetry_cell_setting triclinic
_symmetry_space_group_name_Hall '-P 1'
_symmetry_space_group_name_H-M 'P -1'
_audit_creation_method 'WinGX routine CIF_UPDATE'
_cell_angle_alpha 98.66(2)
_cell_angle_beta 99.26(2)
_cell_angle_gamma 111.130(10)
_cell_formula_units_Z 2
_cell_length_a 7.3390(10)
_cell_length_b 7.5210(10)
_cell_length_c 12.230(4)
_cell_measurement_reflns_used 25
_cell_measurement_temperature 291.0(10)
_cell_measurement_theta_max 17.59
_cell_measurement_theta_min 6.11
_cell_volume 605.3(2)
_computing_cell_refinement 'CAD-4 EXPRESS'
_computing_data_collection 'CAD-4 EXPRESS (Enraf--Nonius, 1994)'
_computing_data_reduction 'DREAR (Blessing, 1987)'
_computing_molecular_graphics 'ORTEP-3 for Windows (Farrugia, 1997) and MERCURY (Bruno et al., 2002)'
_computing_publication_material 'WinGX publication routines (Farrugia, 1999) and PLATON (Spek, 2003)'
_computing_structure_refinement 'SHELXL97 (Sheldrick, 1997)'
_computing_structure_solution 'SIR97 (Altomare et al., 1999)'
_diffrn_measured_fraction_theta_full 1
_diffrn_measured_fraction_theta_max 1
_diffrn_measurement_device '\k-geometry diffractometer'
_diffrn_measurement_device_type 'Enraf--Nonius MACH3'
_diffrn_measurement_method 'profiled \w/2\q'
_diffrn_radiation_type MoK\a
_diffrn_radiation_wavelength 0.71069
_diffrn_reflns_av_R_equivalents 0.0119
_diffrn_reflns_limit_h_max 8
_diffrn_reflns_limit_h_min 0
_diffrn_reflns_limit_k_max 8
_diffrn_reflns_limit_k_min -9
_diffrn_reflns_limit_l_max 14
_diffrn_reflns_limit_l_min -14
_diffrn_reflns_number 2520
_diffrn_reflns_theta_full 25.31
_diffrn_reflns_theta_max 25.31
_diffrn_reflns_theta_min 1.73
_diffrn_standards_decay_% 2
_diffrn_standards_interval_time 60
_diffrn_standards_number 3
_exptl_absorpt_coefficient_mu 0.088
_exptl_absorpt_correction_type none
_exptl_crystal_colour yellow
_exptl_crystal_density_diffrn 1.313
_exptl_crystal_density_method 'not measured'
_exptl_crystal_description prism
_exptl_crystal_F_000 252
_exptl_crystal_size_max 0.26
_exptl_crystal_size_mid 0.13
_exptl_crystal_size_min 0.13
_refine_diff_density_max 0.161
_refine_diff_density_min -0.214
_refine_ls_extinction_method none
_refine_ls_goodness_of_fit_ref 1.011
_refine_ls_hydrogen_treatment mixed
_refine_ls_matrix_type full
_refine_ls_number_parameters 205
_refine_ls_number_reflns 2200
_refine_ls_number_restraints 0
_refine_ls_restrained_S_all 1.011
_refine_ls_R_factor_gt 0.0515
_refine_ls_shift/su_max 0
_refine_ls_structure_factor_coef Fsqd
_refine_ls_weighting_details 'calc w = 1/[\s^2^(Fo^2^)+(0.0901P)^2^+0.1262P] where P = (Fo^2^+2Fc^2^)/3'
_refine_ls_weighting_scheme calc
_refine_ls_wR_factor_ref 0.1838
_reflns_number_gt 1055
_reflns_number_total 2200
_reflns_threshold_expression I>2\s(I)
_cod_data_source_file ob6478.cif
_cod_data_source_block I
_cod_original_formula_sum 'C15 H13 N1 O2'
_cod_database_code 2205560
_cod_database_fobs_code 2205560

loop_
_symmetry_equiv_pos_as_xyz
'x, y, z'
'-x, -y, -z'

loop_
_atom_site_label
_atom_site_fract_x
_atom_site_fract_y
_atom_site_fract_z
_atom_site_U_iso_or_equiv
_atom_site_adp_type
_atom_site_calc_flag
_atom_site_refinement_flags
_atom_site_occupancy
_atom_site_type_symbol
O1 1.1412(4) 1.1714(3) 0.9362(2) 0.0863(8) Uani d . 1 O
O2 1.1132(4) 1.3153(3) 0.7991(2) 0.0876(9) Uani d . 1 O
N1 1.0923(4) 1.1693(3) 0.8361(2) 0.0599(7) Uani d . 1 N
C1 0.8366(4) 0.6235(4) 0.5986(2) 0.0438(7) Uani d . 1 C
C2 0.8388(5) 0.7936(4) 0.5658(3) 0.0514(8) Uani d . 1 C
C3 0.9218(4) 0.9713(4) 0.6428(2) 0.0508(8) Uani d . 1 C
C4 1.0007(4) 0.9790(4) 0.7541(2) 0.0458(7) Uani d . 1 C
C5 0.9998(5) 0.8140(4) 0.7907(2) 0.0526(8) Uani d . 1 C
C6 0.9166(5) 0.6373(4) 0.7120(2) 0.0515(8) Uani d . 1 C
C7 0.7511(4) 0.4317(4) 0.5182(2) 0.0506(7) Uani d . 1 C
C8 0.6696(4) 0.3935(4) 0.4092(3) 0.0504(8) Uani d . 1 C
C11 0.5835(4) 0.2046(4) 0.3269(2) 0.0459(7) Uani d . 1 C
C12 0.5023(4) 0.1957(4) 0.2144(3) 0.0530(8) Uani d . 1 C
C13 0.4173(5) 0.0187(5) 0.1347(3) 0.0586(8) Uani d . 1 C
C14 0.4142(4) -0.1523(4) 0.1632(2) 0.0537(8) Uani d . 1 C
C15 0.4948(4) -0.1441(4) 0.2749(3) 0.0557(8) Uani d . 1 C
C16 0.5780(4) 0.0308(4) 0.3553(3) 0.0516(8) Uani d . 1 C
C24 0.3235(5) -0.3437(5) 0.0744(3) 0.0796(12) Uani d . 1 C
H2 0.779(4) 0.787(4) 0.491(2) 0.057(9) Uiso d . 1 H
H3 0.916(5) 1.087(5) 0.619(3) 0.088(11) Uiso d . 1 H
H5 1.046(5) 0.816(5) 0.870(3) 0.079(10) Uiso d . 1 H
H6 0.922(4) 0.521(4) 0.740(2) 0.061(8) Uiso d . 1 H
H7 0.753(4) 0.324(5) 0.553(3) 0.071(9) Uiso d . 1 H
H8 0.666(4) 0.499(4) 0.370(2) 0.060(8) Uiso d . 1 H
H12 0.507(4) 0.315(5) 0.192(2) 0.069(9) Uiso d . 1 H
H13 0.367(5) 0.017(4) 0.058(3) 0.069(9) Uiso d . 1 H
H15 0.496(4) -0.261(4) 0.301(2) 0.056(8) Uiso d . 1 H
H16 0.631(4) 0.026(4) 0.433(3) 0.067(9) Uiso d . 1 H
H24A 0.301(3) -0.3193(7) 0.0048(15) 0.119 Uiso calc R 1 H
H24B 0.207(3) -0.421(2) 0.0874(13) 0.119 Uiso calc R 1 H
H24C 0.409(2) -0.405(2) 0.0784(14) 0.119 Uiso calc R 1 H

loop_
_atom_site_aniso_label
_atom_site_aniso_U_11
_atom_site_aniso_U_22
_atom_site_aniso_U_33
_atom_site_aniso_U_12
_atom_site_aniso_U_13
_atom_site_aniso_U_23
O1 0.124(2) 0.0570(14) 0.0543(15) 0.0253(14) -0.0012(14) -0.0061(12)
O2 0.118(2) 0.0353(12) 0.0887(19) 0.0207(12) -0.0007(15) 0.0035(12)
N1 0.0666(18) 0.0414(15) 0.0598(17) 0.0170(12) 0.0054(14) -0.0017(13)
C1 0.0433(16) 0.0382(13) 0.0452(17) 0.0132(12) 0.0101(13) 0.0037(12)
C2 0.0591(19) 0.0472(17) 0.0424(17) 0.0192(14) 0.0031(14) 0.0082(14)
C3 0.0559(18) 0.0414(15) 0.0518(18) 0.0193(14) 0.0060(14) 0.0079(13)
C4 0.0467(16) 0.0350(14) 0.0488(16) 0.0121(12) 0.0102(13) 0.0006(12)
C5 0.062(2) 0.0473(17) 0.0437(17) 0.0200(14) 0.0074(14) 0.0046(13)
C6 0.067(2) 0.0378(15) 0.0482(17) 0.0222(14) 0.0083(14) 0.0060(13)
C7 0.0541(18) 0.0428(16) 0.0516(19) 0.0185(14) 0.0107(14) 0.0041(14)
C8 0.0534(18) 0.0432(16) 0.0508(18) 0.0194(14) 0.0073(14) 0.0042(13)
C11 0.0433(16) 0.0453(15) 0.0451(17) 0.0173(13) 0.0084(13) 0.0015(13)
C12 0.0588(19) 0.0452(16) 0.0505(18) 0.0187(14) 0.0079(14) 0.0071(14)
C13 0.062(2) 0.0595(19) 0.0439(18) 0.0178(15) 0.0049(15) 0.0044(15)
C14 0.0546(19) 0.0465(17) 0.0489(18) 0.0126(14) 0.0105(15) -0.0011(13)
C15 0.062(2) 0.0460(16) 0.0528(18) 0.0194(15) 0.0085(15) 0.0033(15)
C16 0.0570(19) 0.0463(16) 0.0445(17) 0.0192(14) 0.0035(14) 0.0021(13)
C24 0.092(3) 0.0526(19) 0.064(2) 0.0093(18) 0.0090(18) -0.0167(16)

loop_
_atom_type_symbol
_atom_type_description
_atom_type_scat_dispersion_real
_atom_type_scat_dispersion_imag
_atom_type_scat_source
C C 0.0033 0.0016 'International Tables Vol C Tables 4.2.6.8 and 6.1.1.4'
H H 0 0 'International Tables Vol C Tables 4.2.6.8 and 6.1.1.4'
N N 0.0061 0.0033 'International Tables Vol C Tables 4.2.6.8 and 6.1.1.4'
O O 0.0106 0.006 'International Tables Vol C Tables 4.2.6.8 and 6.1.1.4'

loop_
_geom_angle_atom_site_label_1
_geom_angle_atom_site_label_2
_geom_angle_atom_site_label_3
_geom_angle
_geom_angle_publ_flag
O1 N1 O2 124.1(3) ?
O1 N1 C4 118.3(3) ?
O2 N1 C4 117.7(3) ?
C1 C2 H2 120.0(17) ?
C1 C6 H6 121.6(17) ?
C1 C7 H7 113.7(18) ?
C2 C1 C7 122.4(3) y
C3 C2 C1 121.1(3) ?
C3 C2 H2 118.9(17) ?
C2 C3 H3 119(2) ?
C3 C4 C5 121.9(3) ?
C3 C4 N1 119.0(3) ?
C4 C3 C2 119.0(3) ?
C4 C3 H3 121(2) ?
C4 C5 C6 118.2(3) ?
C4 C5 H5 123(2) ?
C5 C4 N1 119.0(3) ?
C5 C6 C1 121.6(3) ?
C5 C6 H6 116.7(17) ?
C6 C1 C2 118.1(3) ?
C6 C1 C7 119.4(3) y
C6 C5 H5 119(2) ?
C7 C8 C11 128.4(3) y
C7 C8 H8 121.4(17) ?
C8 C7 C1 127.1(3) y
C8 C7 H7 119.1(18) ?
C11 C8 H8 110.1(17) ?
C11 C12 H12 118.9(18) ?
C11 C16 H16 121.8(17) ?
C12 C11 C8 119.2(3) y
C12 C13 H13 119.1(18) ?
C13 C12 C11 120.7(3) ?
C13 C12 H12 120.4(18) ?
C13 C14 C15 118.0(3) ?
C13 C14 C24 120.7(3) ?
C14 C13 C12 121.5(3) ?
C14 C13 H13 119.2(18) ?
C14 C15 C16 121.0(3) ?
C14 C15 H15 121.8(17) ?
C14 C24 H24A 109.5 ?
C14 C24 H24B 109.5 ?
C14 C24 H24C 109.5 ?
C15 C14 C24 121.3(3) ?
C15 C16 C11 121.4(3) ?
C15 C16 H16 116.8(17) ?
C16 C11 C12 117.4(3) ?
C16 C11 C8 123.4(3) y
C16 C15 H15 117.1(17) ?
H24A C24 H24B 109.5 ?
H24A C24 H24C 109.5 ?
H24B C24 H24C 109.5 ?

loop_
_geom_bond_atom_site_label_1
_geom_bond_atom_site_label_2
_geom_bond_distance
_geom_bond_publ_flag
N1 O1 1.215(3) ?
N1 O2 1.219(3) ?
N1 C4 1.470(3) ?
C1 C6 1.389(4) y
C1 C2 1.392(4) y
C1 C7 1.471(4) y
C2 H2 0.94(3) ?
C3 C4 1.375(4) ?
C3 C2 1.376(4) ?
C3 H3 0.97(3) ?
C5 C4 1.379(4) ?
C5 C6 1.381(4) ?
C5 H5 0.97(3) ?
C6 H6 0.99(3) ?
C7 H7 0.98(3) ?
C8 C7 1.312(4) y
C8 H8 0.99(3) ?
C11 C12 1.391(4) y
C11 C8 1.465(4) y
C12 C13 1.388(4) ?
C12 H12 0.96(3) ?
C13 H13 0.95(3) ?
C14 C13 1.376(4) ?
C14 C24 1.516(4) ?
C15 C14 1.381(4) ?
C15 H15 0.98(3) ?
C16 C15 1.381(4) ?
C16 C11 1.390(4) y
C16 H16 0.98(3) ?
C24 H24A 0.8997 ?
C24 H24B 0.8997 ?
C24 H24C 0.8997 ?

loop_
_geom_hbond_atom_site_label_D
_geom_hbond_atom_site_label_H
_geom_hbond_atom_site_label_A
_geom_hbond_site_symmetry_A
_geom_hbond_distance_DH
_geom_hbond_distance_HA
_geom_hbond_distance_DA
_geom_hbond_angle_DHA
_geom_hbond_publ_flag
C6 H6 O2 1_545 1.00(3) 2.54(3) 3.447(5) 151(2) y

loop_
_geom_torsion_atom_site_label_1
_geom_torsion_atom_site_label_2
_geom_torsion_atom_site_label_3
_geom_torsion_atom_site_label_4
_geom_torsion
_geom_torsion_publ_flag
O1 N1 C4 C3 172.0(3) ?
O1 N1 C4 C5 -9.3(4) ?
O2 N1 C4 C3 -7.5(4) ?
O2 N1 C4 C5 171.3(3) ?
C2 C1 C7 C8 0.4(5) y
C2 C1 C6 C5 -1.2(4) ?
C2 C3 C4 C5 0.3(5) ?
C2 C3 C4 N1 179.0(3) ?
C4 C3 C2 C1 -1.0(4) ?
C4 C5 C6 C1 0.5(4) ?
C6 C1 C2 C3 1.4(4) ?
C6 C5 C4 C3 0.0(5) ?
C6 C5 C4 N1 -178.8(2) ?
C6 C1 C7 C8 179.7(3) ?
C7 C1 C2 C3 -179.3(3) ?
C7 C1 C6 C5 179.5(3) ?
C8 C11 C12 C13 -179.2(3) ?
C11 C8 C7 C1 179.9(3) ?
C11 C12 C13 C14 -1.4(5) ?
C11 C16 C15 C14 0.0(4) ?
C12 C11 C8 C7 179.4(3) y
C15 C14 C13 C12 1.3(5) ?
C15 C16 C11 C12 -0.1(4) ?
C15 C16 C11 C8 179.8(3) ?
C16 C11 C8 C7 -0.5(5) ?
C16 C11 C12 C13 0.8(4) ?
C16 C15 C14 C13 -0.7(4) ?
C16 C15 C14 C24 179.7(3) ?
C24 C14 C13 C12 -179.1(3) ?
